data_4106900
loop_
_publ_author_name
'Po-Heng Lin'
'Nathan C. Smythe'
'Serge I. Gorelsky'
'Steven Maguire'
'Neil J. Henson'
'Ilia Korobkov'
'Brian L. Scott'
'John C. Gordon'
'R. Tom Baker'
'Muralee Murugesu'

_publ_section_title
;
 Importance of Out-of-State Spin-Orbit Coupling for Slow Magnetic
 Relaxation in Mononuclear FeII Complexes
;
_journal_name_full 'Journal of the American Chemical Society'
_journal_page_first 15806
_journal_page_last 15809
_journal_paper_doi 10.1021/ja203845x
_journal_volume 133
_journal_year 2011
_chemical_formula_sum 'C22 H60 Fe N2 P2 Si4'
_chemical_formula_weight 582.87
_chemical_name_systematic
; 
 ? 
;
_space_group_IT_number 76
_symmetry_cell_setting tetragonal
_symmetry_space_group_name_Hall 'P 4w'
_symmetry_space_group_name_H-M 'P 41'
_atom_sites_solution_hydrogens geom
_atom_sites_solution_primary direct
_atom_sites_solution_secondary difmap
_audit_creation_method SHELXL-97
_cell_angle_alpha 90.00
_cell_angle_beta 90.00
_cell_angle_gamma 90.00
_cell_formula_units_Z 4
_cell_length_a 11.9184(3)
_cell_length_b 11.9184(3)
_cell_length_c 24.2844(8)
_cell_measurement_reflns_used 9338
_cell_measurement_temperature 200(2)
_cell_measurement_theta_max 27.82
_cell_measurement_theta_min 2.39
_cell_volume 3449.56(17)
_computing_cell_refinement 'APEX II, Bruker (2009)'
_computing_data_collection 'APEX II, Bruker (2009)'
_computing_data_reduction 'XPREP, Bruker (2009)'
_computing_molecular_graphics 'SHELXTL, Bruker (2004)'
_computing_publication_material 'SHELXTL, Bruker (2004)'
_computing_structure_refinement 'SHELXL-97 (Sheldrick, 2008)'
_computing_structure_solution 'SHELXS-97 (Sheldrick, 2008)'
_diffrn_ambient_temperature 200(2)
_diffrn_measured_fraction_theta_full 0.991
_diffrn_measured_fraction_theta_max 0.991
_diffrn_measurement_device_type 'Bruker APEX-II CCD'
_diffrn_measurement_method '\f and \w scans'
_diffrn_radiation_monochromator graphite
_diffrn_radiation_source 'fine-focus sealed tube'
_diffrn_radiation_type MoK\a
_diffrn_radiation_wavelength 0.71073
_diffrn_reflns_av_R_equivalents 0.0330
_diffrn_reflns_av_sigmaI/netI 0.0331
_diffrn_reflns_limit_h_max 15
_diffrn_reflns_limit_h_min -15
_diffrn_reflns_limit_k_max 15
_diffrn_reflns_limit_k_min -14
_diffrn_reflns_limit_l_max 32
_diffrn_reflns_limit_l_min -32
_diffrn_reflns_number 46964
_diffrn_reflns_theta_full 28.28
_diffrn_reflns_theta_max 28.28
_diffrn_reflns_theta_min 1.90
_exptl_absorpt_coefficient_mu 0.682
_exptl_absorpt_correction_T_max 0.9602
_exptl_absorpt_correction_T_min 0.8814
_exptl_absorpt_correction_type multi-scan
_exptl_absorpt_process_details 'SADABS, Bruker (2003)'
_exptl_crystal_colour colourless
_exptl_crystal_density_diffrn 1.122
_exptl_crystal_description plate
_exptl_crystal_F_000 1272
_exptl_crystal_size_max 0.19
_exptl_crystal_size_mid 0.17
_exptl_crystal_size_min 0.06
_refine_diff_density_max 0.263
_refine_diff_density_min -0.173
_refine_diff_density_rms 0.041
_refine_ls_abs_structure_details 'Flack H D (1983), Acta Cryst. A39, 876-881'
_refine_ls_abs_structure_Flack 0.000(8)
_refine_ls_extinction_method none
_refine_ls_goodness_of_fit_ref 1.042
_refine_ls_hydrogen_treatment constr
_refine_ls_matrix_type full
_refine_ls_number_parameters 280
_refine_ls_number_reflns 8407
_refine_ls_number_restraints 1
_refine_ls_restrained_S_all 1.042
_refine_ls_R_factor_all 0.0370
_refine_ls_R_factor_gt 0.0286
_refine_ls_shift/su_max 0.001
_refine_ls_shift/su_mean 0.000
_refine_ls_structure_factor_coef Fsqd
_refine_ls_weighting_details 'calc w=1/[\s^2^(Fo^2^)+(0.0325P)^2^]'
_refine_ls_weighting_scheme calc
_refine_ls_wR_factor_gt 0.0591
_refine_ls_wR_factor_ref 0.0612
_reflns_number_gt 7467
_reflns_number_total 8407
_reflns_threshold_expression >2sigma(I)
_cod_data_source_file ja203845x_si_002_2.cif
_cod_data_source_block tb018
_cod_database_code 4106900

loop_
_symmetry_equiv_pos_as_xyz
'x, y, z'
'-x, -y, z+1/2'
'-y, x, z+1/4'
'y, -x, z+3/4'

loop_
_atom_site_label
_atom_site_type_symbol
_atom_site_fract_x
_atom_site_fract_y
_atom_site_fract_z
_atom_site_U_iso_or_equiv
_atom_site_adp_type
_atom_site_occupancy
_atom_site_symmetry_multiplicity
_atom_site_calc_flag
_atom_site_refinement_flags
Fe1 Fe 0.97447(2) 0.48410(2) 0.099207(10) 0.02324(6) Uani 1 1 d .
N1 N 1.08558(12) 0.60897(12) 0.09487(7) 0.0299(3) Uani 1 1 d .
N2 N 0.98155(13) 0.35534(13) 0.04724(6) 0.0275(3) Uani 1 1 d .
Si1 Si 1.04969(5) 0.74649(5) 0.08309(3) 0.03660(13) Uani 1 1 d .
Si2 Si 1.22271(4) 0.56486(5) 0.09277(3) 0.03732(13) Uani 1 1 d .
Si3 Si 0.96266(5) 0.38610(5) -0.02130(2) 0.03517(13) Uani 1 1 d .
Si4 Si 1.00772(5) 0.21968(4) 0.06713(2) 0.03152(12) Uani 1 1 d .
P1 P 0.75807(4) 0.49428(4) 0.11045(2) 0.02796(10) Uani 1 1 d .
P2 P 0.95298(4) 0.47176(4) 0.205075(19) 0.02695(10) Uani 1 1 d .
C1 C 0.89348(19) 0.76471(19) 0.08056(11) 0.0509(6) Uani 1 1 d .
H1A H 0.8619 0.7143 0.0527 0.076 Uiso 1 1 calc R
H1B H 0.8756 0.8426 0.0710 0.076 Uiso 1 1 calc R
H1C H 0.8613 0.7467 0.1166 0.076 Uiso 1 1 calc R
C2 C 1.0949(2) 0.84872(19) 0.13802(11) 0.0550(6) Uani 1 1 d .
H2A H 1.0683 0.8227 0.1740 0.083 Uiso 1 1 calc R
H2B H 1.0630 0.9228 0.1302 0.083 Uiso 1 1 calc R
H2C H 1.1770 0.8538 0.1385 0.083 Uiso 1 1 calc R
C3 C 1.1066(2) 0.8038(2) 0.01643(11) 0.0585(7) Uani 1 1 d .
H3A H 1.0853 0.7540 -0.0139 0.088 Uiso 1 1 calc R
H3B H 1.1885 0.8085 0.0186 0.088 Uiso 1 1 calc R
H3C H 1.0755 0.8788 0.0099 0.088 Uiso 1 1 calc R
C4 C 1.32683(19) 0.6766(2) 0.11255(13) 0.0618(8) Uani 1 1 d .
H4A H 1.3071 0.7071 0.1488 0.093 Uiso 1 1 calc R
H4B H 1.3253 0.7369 0.0851 0.093 Uiso 1 1 calc R
H4C H 1.4022 0.6440 0.1140 0.093 Uiso 1 1 calc R
C5 C 1.2685(2) 0.5141(3) 0.02318(12) 0.0601(7) Uani 1 1 d .
H5A H 1.2176 0.4548 0.0106 0.090 Uiso 1 1 calc R
H5B H 1.3449 0.4843 0.0256 0.090 Uiso 1 1 calc R
H5C H 1.2668 0.5766 -0.0030 0.090 Uiso 1 1 calc R
C6 C 1.24935(19) 0.4461(2) 0.14193(12) 0.0533(6) Uani 1 1 d .
H6A H 1.1983 0.3840 0.1336 0.080 Uiso 1 1 calc R
H6B H 1.2366 0.4719 0.1797 0.080 Uiso 1 1 calc R
H6C H 1.3271 0.4206 0.1381 0.080 Uiso 1 1 calc R
C7 C 0.9730(2) 0.5413(2) -0.03446(9) 0.0518(6) Uani 1 1 d .
H7A H 1.0448 0.5694 -0.0204 0.078 Uiso 1 1 calc R
H7B H 0.9113 0.5799 -0.0156 0.078 Uiso 1 1 calc R
H7C H 0.9682 0.5556 -0.0741 0.078 Uiso 1 1 calc R
C8 C 1.0663(2) 0.3146(2) -0.06847(10) 0.0569(7) Uani 1 1 d .
H8A H 1.1428 0.3323 -0.0566 0.085 Uiso 1 1 calc R
H8B H 1.0550 0.3410 -0.1063 0.085 Uiso 1 1 calc R
H8C H 1.0548 0.2332 -0.0670 0.085 Uiso 1 1 calc R
C9 C 0.8222(2) 0.3429(2) -0.04972(10) 0.0526(6) Uani 1 1 d .
H9A H 0.7623 0.3765 -0.0275 0.079 Uiso 1 1 calc R
H9B H 0.8156 0.2609 -0.0485 0.079 Uiso 1 1 calc R
H9C H 0.8155 0.3686 -0.0879 0.079 Uiso 1 1 calc R
C10 C 1.1545(2) 0.1722(2) 0.05113(12) 0.0546(7) Uani 1 1 d .
H10A H 1.2083 0.2253 0.0670 0.082 Uiso 1 1 calc R
H10B H 1.1649 0.1691 0.0111 0.082 Uiso 1 1 calc R
H10C H 1.1670 0.0975 0.0669 0.082 Uiso 1 1 calc R
C11 C 0.9116(2) 0.11310(19) 0.03424(11) 0.0551(6) Uani 1 1 d .
H11A H 0.8334 0.1335 0.0416 0.083 Uiso 1 1 calc R
H11B H 0.9270 0.0387 0.0497 0.083 Uiso 1 1 calc R
H11C H 0.9246 0.1117 -0.0056 0.083 Uiso 1 1 calc R
C12 C 0.9925(2) 0.19827(17) 0.14303(9) 0.0422(5) Uani 1 1 d .
H12A H 1.0409 0.2515 0.1626 0.063 Uiso 1 1 calc R
H12B H 1.0145 0.1214 0.1525 0.063 Uiso 1 1 calc R
H12C H 0.9142 0.2107 0.1537 0.063 Uiso 1 1 calc R
C13 C 0.72670(17) 0.51364(18) 0.18399(8) 0.0355(5) Uani 1 1 d .
H13A H 0.7354 0.5939 0.1937 0.043 Uiso 1 1 calc R
H13B H 0.6478 0.4921 0.1911 0.043 Uiso 1 1 calc R
C14 C 0.80426(16) 0.44306(17) 0.22045(8) 0.0337(4) Uani 1 1 d .
H14A H 0.7885 0.3625 0.2144 0.040 Uiso 1 1 calc R
H14B H 0.7891 0.4602 0.2596 0.040 Uiso 1 1 calc R
C15 C 0.70249(16) 0.35276(16) 0.09681(9) 0.0346(4) Uani 1 1 d .
H15A H 0.7147 0.3358 0.0574 0.041 Uiso 1 1 calc R
H15B H 0.7477 0.2985 0.1183 0.041 Uiso 1 1 calc R
C16 C 0.57866(18) 0.3318(2) 0.10987(11) 0.0498(6) Uani 1 1 d .
H16A H 0.5596 0.2539 0.1010 0.075 Uiso 1 1 calc R
H16B H 0.5320 0.3825 0.0879 0.075 Uiso 1 1 calc R
H16C H 0.5651 0.3455 0.1491 0.075 Uiso 1 1 calc R
C17 C 0.65098(17) 0.58772(18) 0.08063(9) 0.0399(5) Uani 1 1 d .
H17A H 0.5781 0.5713 0.0984 0.048 Uiso 1 1 calc R
H17B H 0.6710 0.6662 0.0897 0.048 Uiso 1 1 calc R
C18 C 0.6364(2) 0.5782(2) 0.01871(10) 0.0548(6) Uani 1 1 d .
H18A H 0.5779 0.6304 0.0065 0.082 Uiso 1 1 calc R
H18B H 0.6147 0.5013 0.0092 0.082 Uiso 1 1 calc R
H18C H 0.7073 0.5969 0.0004 0.082 Uiso 1 1 calc R
C19 C 0.96856(19) 0.61337(17) 0.23430(9) 0.0393(5) Uani 1 1 d .
H19A H 0.9351 0.6683 0.2085 0.047 Uiso 1 1 calc R
H19B H 0.9260 0.6173 0.2692 0.047 Uiso 1 1 calc R
C20 C 1.0899(2) 0.6465(2) 0.24540(11) 0.0528(6) Uani 1 1 d .
H20A H 1.0921 0.7224 0.2609 0.079 Uiso 1 1 calc R
H20B H 1.1323 0.6448 0.2108 0.079 Uiso 1 1 calc R
H20C H 1.1232 0.5936 0.2716 0.079 Uiso 1 1 calc R
C21 C 1.02586(19) 0.38320(18) 0.25567(8) 0.0378(5) Uani 1 1 d .
H21A H 1.0078 0.3039 0.2474 0.045 Uiso 1 1 calc R
H21B H 1.1076 0.3927 0.2502 0.045 Uiso 1 1 calc R
C22 C 0.9997(2) 0.4047(2) 0.31642(9) 0.0509(6) Uani 1 1 d .
H22A H 1.0435 0.3530 0.3393 0.076 Uiso 1 1 calc R
H22B H 0.9195 0.3925 0.3231 0.076 Uiso 1 1 calc R
H22C H 1.0193 0.4822 0.3258 0.076 Uiso 1 1 calc R

loop_
_atom_site_aniso_label
_atom_site_aniso_U_11
_atom_site_aniso_U_22
_atom_site_aniso_U_33
_atom_site_aniso_U_23
_atom_site_aniso_U_13
_atom_site_aniso_U_12
Fe1 0.02287(13) 0.02224(13) 0.02461(12) -0.00162(10) 0.00079(10) -0.00013(11)
N1 0.0268(8) 0.0283(8) 0.0348(8) -0.0019(7) 0.0009(7) -0.0042(6)
N2 0.0267(8) 0.0300(8) 0.0260(8) -0.0063(6) 0.0041(6) 0.0002(6)
Si1 0.0354(3) 0.0266(3) 0.0477(3) 0.0054(2) 0.0040(2) -0.0042(2)
Si2 0.0241(3) 0.0396(3) 0.0482(4) -0.0055(3) 0.0031(2) -0.0019(2)
Si3 0.0371(3) 0.0438(3) 0.0246(3) -0.0061(2) 0.0018(2) -0.0027(3)
Si4 0.0314(3) 0.0272(3) 0.0359(3) -0.0082(2) 0.0032(2) 0.0019(2)
P1 0.0231(2) 0.0303(3) 0.0305(2) 0.00061(19) 0.00012(18) 0.00419(19)
P2 0.0313(3) 0.0262(2) 0.0234(2) -0.00215(19) -0.00126(19) 0.0025(2)
C1 0.0430(13) 0.0331(12) 0.0765(18) 0.0122(11) 0.0026(12) 0.0077(10)
C2 0.0654(17) 0.0321(12) 0.0677(17) -0.0060(11) 0.0031(13) -0.0057(11)
C3 0.0733(18) 0.0426(14) 0.0596(16) 0.0151(12) 0.0124(14) -0.0134(12)
C4 0.0314(12) 0.0573(16) 0.097(2) -0.0097(15) -0.0061(13) -0.0099(11)
C5 0.0406(14) 0.0804(19) 0.0593(17) -0.0127(14) 0.0125(12) 0.0060(13)
C6 0.0301(12) 0.0540(15) 0.0757(18) 0.0036(13) -0.0018(11) 0.0079(10)
C7 0.0743(18) 0.0512(15) 0.0299(12) 0.0078(10) -0.0032(11) -0.0040(13)
C8 0.0593(16) 0.0726(18) 0.0388(13) -0.0168(12) 0.0151(11) 0.0001(13)
C9 0.0512(14) 0.0662(16) 0.0403(13) -0.0082(11) -0.0135(11) -0.0054(12)
C10 0.0445(14) 0.0491(14) 0.0701(18) -0.0072(12) 0.0109(12) 0.0172(11)
C11 0.0676(17) 0.0322(12) 0.0655(16) -0.0114(11) -0.0117(13) -0.0103(11)
C12 0.0561(14) 0.0304(11) 0.0401(12) 0.0006(9) 0.0028(10) 0.0084(10)
C13 0.0307(10) 0.0414(12) 0.0343(10) -0.0061(9) 0.0076(8) 0.0041(9)
C14 0.0371(11) 0.0370(11) 0.0269(10) -0.0010(8) 0.0040(8) -0.0031(9)
C15 0.0339(10) 0.0328(10) 0.0370(10) -0.0003(9) -0.0018(9) -0.0020(8)
C16 0.0353(12) 0.0547(14) 0.0593(16) 0.0011(11) -0.0002(11) -0.0109(10)
C17 0.0323(11) 0.0371(11) 0.0504(13) 0.0031(9) -0.0041(9) 0.0110(9)
C18 0.0528(15) 0.0593(16) 0.0524(15) 0.0125(12) -0.0139(12) 0.0127(12)
C19 0.0506(13) 0.0301(11) 0.0373(11) -0.0072(9) -0.0005(9) 0.0024(9)
C20 0.0657(16) 0.0427(13) 0.0500(14) -0.0086(11) -0.0114(12) -0.0119(12)
C21 0.0458(12) 0.0387(12) 0.0288(10) 0.0014(8) -0.0077(9) 0.0061(9)
C22 0.0758(17) 0.0500(14) 0.0269(11) -0.0001(10) -0.0095(11) 0.0037(12)

loop_
_atom_type_symbol
_atom_type_description
_atom_type_scat_dispersion_real
_atom_type_scat_dispersion_imag
_atom_type_scat_source
C C 0.0033 0.0016 'International Tables Vol C Tables 4.2.6.8 and 6.1.1.4'
H H 0.0000 0.0000 'International Tables Vol C Tables 4.2.6.8 and 6.1.1.4'
N N 0.0061 0.0033 'International Tables Vol C Tables 4.2.6.8 and 6.1.1.4'
Si Si 0.0817 0.0704 'International Tables Vol C Tables 4.2.6.8 and 6.1.1.4'
P P 0.1023 0.0942 'International Tables Vol C Tables 4.2.6.8 and 6.1.1.4'
Fe Fe 0.3463 0.8444 'International Tables Vol C Tables 4.2.6.8 and 6.1.1.4'

loop_
_geom_angle_atom_site_label_1
_geom_angle_atom_site_label_2
_geom_angle_atom_site_label_3
_geom_angle
N2 Fe1 N1 120.93(6)
N2 Fe1 P2 126.22(5)
N1 Fe1 P2 99.24(5)
N2 Fe1 P1 98.33(5)
N1 Fe1 P1 129.06(5)
P2 Fe1 P1 78.454(17)
Si1 N1 Si2 121.60(9)
Si1 N1 Fe1 123.73(8)
Si2 N1 Fe1 113.88(8)
Si3 N2 Si4 119.81(9)
Si3 N2 Fe1 116.38(9)
Si4 N2 Fe1 123.79(9)
N1 Si1 C1 111.29(9)
N1 Si1 C3 113.55(11)
C1 Si1 C3 106.69(12)
N1 Si1 C2 115.31(10)
C1 Si1 C2 103.43(12)
C3 Si1 C2 105.71(12)
N1 Si2 C5 113.70(11)
N1 Si2 C6 111.87(9)
C5 Si2 C6 106.28(13)
N1 Si2 C4 113.77(10)
C5 Si2 C4 105.46(13)
C6 Si2 C4 105.03(13)
N2 Si3 C7 111.44(9)
N2 Si3 C9 114.39(10)
C7 Si3 C9 105.36(11)
N2 Si3 C8 113.93(11)
C7 Si3 C8 107.36(12)
C9 Si3 C8 103.63(12)
N2 Si4 C12 112.85(8)
N2 Si4 C10 113.25(10)
C12 Si4 C10 104.64(12)
N2 Si4 C11 113.87(10)
C12 Si4 C11 105.46(12)
C10 Si4 C11 105.96(12)
C13 P1 C17 99.50(10)
C13 P1 C15 102.50(10)
C17 P1 C15 103.52(10)
C13 P1 Fe1 108.05(7)
C17 P1 Fe1 132.46(7)
C15 P1 Fe1 107.19(6)
C19 P2 C21 102.78(10)
C19 P2 C14 100.90(10)
C21 P2 C14 102.26(10)
C19 P2 Fe1 108.72(7)
C21 P2 Fe1 130.54(7)
C14 P2 Fe1 107.87(6)
C14 C13 P1 111.70(13)
C13 C14 P2 111.18(14)
C16 C15 P1 117.34(15)
C18 C17 P1 115.06(15)
C20 C19 P2 113.69(15)
C22 C21 P2 116.89(16)

loop_
_geom_bond_atom_site_label_1
_geom_bond_atom_site_label_2
_geom_bond_distance
Fe1 N2 1.9886(15)
Fe1 N1 1.9949(15)
Fe1 P2 2.5878(5)
Fe1 P1 2.5965(5)
N1 Si1 1.7178(16)
N1 Si2 1.7176(16)
N2 Si3 1.7192(16)
N2 Si4 1.7161(17)
Si1 C1 1.875(2)
Si1 C3 1.883(2)
Si1 C2 1.885(2)
Si2 C5 1.876(3)
Si2 C6 1.879(3)
Si2 C4 1.883(2)
Si3 C7 1.882(2)
Si3 C9 1.883(2)
Si3 C8 1.888(2)
Si4 C12 1.870(2)
Si4 C10 1.880(2)
Si4 C11 1.888(2)
P1 C13 1.839(2)
P1 C17 1.842(2)
P1 C15 1.8421(19)
P2 C19 1.840(2)
P2 C21 1.838(2)
P2 C14 1.843(2)
C13 C14 1.532(3)
C15 C16 1.530(3)
C17 C18 1.518(3)
C19 C20 1.523(3)
C21 C22 1.529(3)

loop_
_geom_torsion_atom_site_label_1
_geom_torsion_atom_site_label_2
_geom_torsion_atom_site_label_3
_geom_torsion_atom_site_label_4
_geom_torsion
N2 Fe1 N1 Si1 119.91(10)
P2 Fe1 N1 Si1 -97.40(10)
P1 Fe1 N1 Si1 -14.82(14)
N2 Fe1 N1 Si2 -50.06(12)
P2 Fe1 N1 Si2 92.62(9)
P1 Fe1 N1 Si2 175.20(5)
N1 Fe1 N2 Si3 -62.77(11)
P2 Fe1 N2 Si3 165.10(6)
P1 Fe1 N2 Si3 83.35(8)
N1 Fe1 N2 Si4 115.89(10)
P2 Fe1 N2 Si4 -16.24(13)
P1 Fe1 N2 Si4 -97.99(9)
Si2 N1 Si1 C1 173.73(12)
Fe1 N1 Si1 C1 4.50(15)
Si2 N1 Si1 C3 53.32(16)
Fe1 N1 Si1 C3 -115.91(13)
Si2 N1 Si1 C2 -68.88(15)
Fe1 N1 Si1 C2 121.89(12)
Si1 N1 Si2 C5 -91.44(15)
Fe1 N1 Si2 C5 78.77(14)
Si1 N1 Si2 C6 148.16(13)
Fe1 N1 Si2 C6 -41.63(14)
Si1 N1 Si2 C4 29.33(17)
Fe1 N1 Si2 C4 -160.46(12)
Si4 N2 Si3 C7 -165.17(12)
Fe1 N2 Si3 C7 13.55(14)
Si4 N2 Si3 C9 75.46(14)
Fe1 N2 Si3 C9 -105.83(12)
Si4 N2 Si3 C8 -43.51(15)
Fe1 N2 Si3 C8 135.21(11)
Si3 N2 Si4 C12 -166.63(11)
Fe1 N2 Si4 C12 14.76(14)
Si3 N2 Si4 C10 74.72(14)
Fe1 N2 Si4 C10 -103.90(13)
Si3 N2 Si4 C11 -46.44(15)
Fe1 N2 Si4 C11 134.95(12)
N2 Fe1 P1 C13 136.01(9)
N1 Fe1 P1 C13 -82.01(10)
P2 Fe1 P1 C13 10.59(7)
N2 Fe1 P1 C17 -101.75(11)
N1 Fe1 P1 C17 40.24(12)
P2 Fe1 P1 C17 132.84(10)
N2 Fe1 P1 C15 26.18(9)
N1 Fe1 P1 C15 168.17(10)
P2 Fe1 P1 C15 -99.24(7)
N2 Fe1 P2 C19 173.06(9)
N1 Fe1 P2 C19 33.18(9)
P1 Fe1 P2 C19 -95.01(8)
N2 Fe1 P2 C21 46.38(11)
N1 Fe1 P2 C21 -93.50(11)
P1 Fe1 P2 C21 138.31(10)
N2 Fe1 P2 C14 -78.34(9)
N1 Fe1 P2 C14 141.79(8)
P1 Fe1 P2 C14 13.60(7)
C17 P1 C13 C14 179.47(15)
C15 P1 C13 C14 73.22(16)
Fe1 P1 C13 C14 -39.77(16)
P1 C13 C14 P2 54.56(18)
C19 P2 C14 C13 71.65(16)
C21 P2 C14 C13 177.46(14)
Fe1 P2 C14 C13 -42.28(15)
C13 P1 C15 C16 56.69(19)
C17 P1 C15 C16 -46.44(19)
Fe1 P1 C15 C16 170.32(16)
C13 P1 C17 C18 -169.40(18)
C15 P1 C17 C18 -63.97(19)
Fe1 P1 C17 C18 65.2(2)
C21 P2 C19 C20 55.41(19)
C14 P2 C19 C20 160.80(17)
Fe1 P2 C19 C20 -85.91(17)
C19 P2 C21 C22 45.9(2)
C14 P2 C21 C22 -58.4(2)
Fe1 P2 C21 C22 174.79(14)
